data_1520181
loop_
_publ_author_name
'Coles, Susanne L.'
'Threlfall, Terry L.'
'Hursthouse, Michael B.'

_publ_section_title
;
 N-(2-fluorophenyl)acetamide
;
_journal_name_full 'Crystal Structure Report Archive'
_journal_page_first 1362
_journal_year 2008
_chemical_formula_sum 'C8 H8 F N O'
_chemical_formula_weight 153.15
_chemical_name_systematic
;
N-(2-fluorophenyl)acetamide
;
_space_group_IT_number 61
_symmetry_cell_setting orthorhombic
_symmetry_space_group_name_Hall '-P 2ac 2ab'
_symmetry_space_group_name_H-M 'P b c a'
_atom_sites_solution_hydrogens geom
_atom_sites_solution_primary direct
_atom_sites_solution_secondary difmap
_cell_angle_alpha 90.00
_cell_angle_beta 90.00
_cell_angle_gamma 90.00
_cell_formula_units_Z 8
_cell_length_a 10.5132(4)
_cell_length_b 9.4393(3)
_cell_length_c 15.1635(5)
_cell_measurement_reflns_used 14699
_cell_measurement_temperature 120(2)
_cell_measurement_theta_max 27.48
_cell_measurement_theta_min 2.91
_cell_volume 1504.78(9)
_computing_cell_refinement 'DENZO (Otwinowski & Minor, 1997) & COLLECT (Hooft, R.W.W., 1998)'
_computing_data_collection 'COLLECT (Hooft, R.W.W., 1998)'
_computing_data_reduction 'DENZO (Otwinowski & Minor, 1997) & COLLECT (Hooft, R.W.W., 1998)'
_computing_structure_refinement 'SHELXL-97 (Sheldrick, 1997)'
_computing_structure_solution 'SHELXS-97 (Sheldrick, 1997)'
_diffrn_ambient_temperature 120(2)
_diffrn_detector_area_resol_mean 9.091
_diffrn_measured_fraction_theta_full 0.995
_diffrn_measured_fraction_theta_max 0.995
_diffrn_measurement_device_type 'Bruker-Nonius Roper CCD camera on \k-goniostat'
_diffrn_measurement_method '\f & \w scans'
_diffrn_radiation_monochromator graphite
_diffrn_radiation_source 'Bruker-Nonius FR591 rotating anode'
_diffrn_radiation_type MoK\a
_diffrn_radiation_wavelength 0.71073
_diffrn_reflns_av_R_equivalents 0.0359
_diffrn_reflns_av_sigmaI/netI 0.0236
_diffrn_reflns_limit_h_max 13
_diffrn_reflns_limit_h_min -13
_diffrn_reflns_limit_k_max 12
_diffrn_reflns_limit_k_min -12
_diffrn_reflns_limit_l_max 18
_diffrn_reflns_limit_l_min -19
_diffrn_reflns_number 12216
_diffrn_reflns_theta_full 27.48
_diffrn_reflns_theta_max 27.48
_diffrn_reflns_theta_min 3.31
_exptl_absorpt_coefficient_mu 0.107
_exptl_absorpt_correction_T_max 0.9486
_exptl_absorpt_correction_T_min 0.9195
_exptl_absorpt_correction_type multi-scan
_exptl_absorpt_process_details 'SADABS 2007/2 (Sheldrick, G.M., 2007)'
_exptl_crystal_colour colourless
_exptl_crystal_density_diffrn 1.352
_exptl_crystal_density_method 'not measured'
_exptl_crystal_description 'cut block'
_exptl_crystal_F_000 640
_exptl_crystal_size_max 0.80
_exptl_crystal_size_mid 0.60
_exptl_crystal_size_min 0.50
_refine_diff_density_max 0.244
_refine_diff_density_min -0.221
_refine_diff_density_rms 0.040
_refine_ls_extinction_method none
_refine_ls_goodness_of_fit_ref 1.036
_refine_ls_hydrogen_treatment mixed
_refine_ls_matrix_type full
_refine_ls_number_parameters 133
_refine_ls_number_reflns 1716
_refine_ls_number_restraints 16
_refine_ls_restrained_S_all 1.041
_refine_ls_R_factor_all 0.0474
_refine_ls_R_factor_gt 0.0394
_refine_ls_shift/su_max 0.000
_refine_ls_shift/su_mean 0.000
_refine_ls_structure_factor_coef Fsqd
_refine_ls_weighting_details 'calc w=1/[\s^2^(Fo^2^)+(0.0538P)^2^+0.5424P] where P=(Fo^2^+2Fc^2^)/3'
_refine_ls_weighting_scheme calc
_refine_ls_wR_factor_gt 0.1005
_refine_ls_wR_factor_ref 0.1056
_reflns_number_gt 1482
_reflns_number_total 1716
_reflns_threshold_expression >2sigma(I)
_cod_data_source_file eCrystal-1362.cif
_cod_data_source_block 2008lsh057
_cod_depositor_comments
;
Citation :
Coles (nee Huth), Susanne L. and Threlfall, Terry L. and 
Hursthouse, Michael B. (2008) 
University of Southampton, Crystal Structure Report Archive. 
(doi:10.5258/ecrystals/1362)

More at:
http://ecrystals.chem.soton.ac.uk/1362/

The following automatic conversions were performed:

'_symmetry_cell_setting' value 'Orthorhombic' changed to
'orthorhombic' according to the built-in table from CIF Core
dictionary named 'cif_core.dic' version 2.4.1 from 2010-06-29.

Automatic conversion script
Id: cif_fix_values 3392 2015-05-12 13:50:21Z andrius 
;
_cod_original_sg_symbol_H-M Pbca
_cod_database_code 1520181

loop_
_symmetry_equiv_pos_as_xyz
'x, y, z'
'-x+1/2, -y, z+1/2'
'-x, y+1/2, -z+1/2'
'x+1/2, -y+1/2, -z'
'-x, -y, -z'
'x-1/2, y, -z-1/2'
'x, -y-1/2, z-1/2'
'-x-1/2, y-1/2, z'

loop_
_atom_site_label
_atom_site_type_symbol
_atom_site_fract_x
_atom_site_fract_y
_atom_site_fract_z
_atom_site_U_iso_or_equiv
_atom_site_adp_type
_atom_site_occupancy
_atom_site_symmetry_multiplicity
_atom_site_calc_flag
_atom_site_refinement_flags
_atom_site_disorder_assembly
_atom_site_disorder_group
C7 C 0.24428(12) -0.10002(12) 0.59531(8) 0.0226(3) Uani 1 1 d . A .
C8 C 0.37767(12) -0.05554(13) 0.57257(10) 0.0311(3) Uani 1 1 d . . .
H8A H 0.4382 -0.1089 0.6088 0.047 Uiso 1 1 calc R . .
H8B H 0.3878 0.0460 0.5840 0.047 Uiso 1 1 calc R . .
H8C H 0.3940 -0.0747 0.5101 0.047 Uiso 1 1 calc R . .
N1 N 0.16140(9) 0.00652(10) 0.60908(7) 0.0201(2) Uani 1 1 d D . .
O1 O 0.21366(9) -0.22552(9) 0.59928(8) 0.0380(3) Uani 1 1 d . . .
C1A C 0.0278(3) -0.0104(7) 0.6284(5) 0.0171(5) Uani 0.822(2) 1 d PD A 1
C2A C -0.0299(2) 0.0857(4) 0.6842(3) 0.0209(5) Uani 0.822(2) 1 d PD A 1
C3A C -0.15841(17) 0.0828(3) 0.7039(2) 0.0255(5) Uani 0.822(2) 1 d PD A 1
H3A H -0.1954 0.1516 0.7417 0.031 Uiso 0.822(2) 1 calc PR A 1
C4A C -0.2317(3) -0.0241(4) 0.6665(3) 0.0293(6) Uani 0.822(2) 1 d PD A 1
H4A H -0.3201 -0.0299 0.6791 0.035 Uiso 0.822(2) 1 calc PR A 1
C5A C -0.1755(4) -0.1219(5) 0.6108(4) 0.0293(6) Uani 0.822(2) 1 d PD A 1
H5A H -0.2264 -0.1944 0.5854 0.035 Uiso 0.822(2) 1 calc PR A 1
C6A C -0.0476(3) -0.1169(3) 0.5911(2) 0.0214(5) Uani 0.822(2) 1 d PD A 1
H6A H -0.0110 -0.1851 0.5527 0.026 Uiso 0.822(2) 1 calc PR A 1
F1A F 0.04482(9) 0.19043(9) 0.71963(6) 0.0322(3) Uani 0.822(2) 1 d PD A 1
C1B C 0.0466(19) -0.003(3) 0.629(2) 0.0171(5) Uani 0.178(2) 1 d PD A 2
C2B C -0.0366(16) -0.0921(17) 0.5932(13) 0.0209(5) Uani 0.178(2) 1 d PD A 2
C3B C -0.170(2) -0.105(3) 0.613(2) 0.0293(6) Uani 0.178(2) 1 d PD A 2
H3B H -0.2235 -0.1758 0.5886 0.035 Uiso 0.178(2) 1 calc PR A 2
C4B C -0.2138(17) -0.002(2) 0.6734(17) 0.0293(6) Uani 0.178(2) 1 d PD A 2
H4B H -0.3006 -0.0005 0.6908 0.035 Uiso 0.178(2) 1 calc PR A 2
C5B C -0.1316(15) 0.095(2) 0.7064(13) 0.0293(6) Uani 0.178(2) 1 d PD A 2
H5B H -0.1640 0.1636 0.7465 0.035 Uiso 0.178(2) 1 calc PR A 2
C6B C -0.0092(16) 0.101(2) 0.6865(15) 0.0214(5) Uani 0.178(2) 1 d PD A 2
H6B H 0.0421 0.1740 0.7104 0.026 Uiso 0.178(2) 1 calc PR A 2
F1B F 0.0035(4) -0.1882(4) 0.5291(3) 0.0307(13) Uani 0.178(2) 1 d PD A 2
H1N H 0.1915(14) 0.0931(14) 0.6068(10) 0.034(4) Uiso 1 1 d D . .

loop_
_atom_site_aniso_label
_atom_site_aniso_U_11
_atom_site_aniso_U_22
_atom_site_aniso_U_33
_atom_site_aniso_U_23
_atom_site_aniso_U_13
_atom_site_aniso_U_12
C7 0.0243(6) 0.0149(5) 0.0287(6) 0.0000(4) 0.0040(5) 0.0008(4)
C8 0.0239(6) 0.0219(6) 0.0474(8) -0.0003(6) 0.0094(5) 0.0002(5)
N1 0.0203(5) 0.0115(4) 0.0284(5) -0.0005(4) 0.0005(4) -0.0004(4)
O1 0.0277(5) 0.0126(4) 0.0738(7) 0.0016(4) 0.0092(5) 0.0020(3)
C1A 0.0156(14) 0.0156(10) 0.0201(5) 0.0027(6) -0.0002(13) -0.0001(12)
C2A 0.0214(14) 0.0153(12) 0.0258(8) -0.0003(8) -0.0001(10) -0.0016(9)
C3A 0.0187(12) 0.0276(11) 0.0304(8) 0.0002(8) 0.0073(10) 0.0046(11)
C4A 0.0183(12) 0.0348(17) 0.0350(11) 0.0031(10) 0.0020(10) -0.0029(9)
C5A 0.0271(9) 0.0289(15) 0.0320(9) -0.0003(10) -0.0031(7) -0.0087(9)
C6A 0.0241(9) 0.0162(13) 0.0238(7) -0.0028(9) -0.0008(7) -0.0054(8)
F1A 0.0319(5) 0.0240(5) 0.0408(6) -0.0150(4) 0.0022(4) -0.0010(4)
C1B 0.0156(14) 0.0156(10) 0.0201(5) 0.0027(6) -0.0002(13) -0.0001(12)
C2B 0.0214(14) 0.0153(12) 0.0258(8) -0.0003(8) -0.0001(10) -0.0016(9)
C3B 0.0183(12) 0.0348(17) 0.0350(11) 0.0031(10) 0.0020(10) -0.0029(9)
C4B 0.0183(12) 0.0348(17) 0.0350(11) 0.0031(10) 0.0020(10) -0.0029(9)
C5B 0.0271(9) 0.0289(15) 0.0320(9) -0.0003(10) -0.0031(7) -0.0087(9)
C6B 0.0241(9) 0.0162(13) 0.0238(7) -0.0028(9) -0.0008(7) -0.0054(8)
F1B 0.038(2) 0.024(2) 0.030(2) -0.0072(17) -0.0004(18) -0.0045(18)

loop_
_atom_type_symbol
_atom_type_description
_atom_type_scat_dispersion_real
_atom_type_scat_dispersion_imag
_atom_type_scat_source
C C 0.0033 0.0016 'International Tables Vol C Tables 4.2.6.8 and 6.1.1.4'
H H 0.0000 0.0000 'International Tables Vol C Tables 4.2.6.8 and 6.1.1.4'
N N 0.0061 0.0033 'International Tables Vol C Tables 4.2.6.8 and 6.1.1.4'
O O 0.0106 0.0060 'International Tables Vol C Tables 4.2.6.8 and 6.1.1.4'
F F 0.0171 0.0103 'International Tables Vol C Tables 4.2.6.8 and 6.1.1.4'

loop_
_geom_angle_atom_site_label_1
_geom_angle_atom_site_label_2
_geom_angle_atom_site_label_3
_geom_angle
_geom_angle_site_symmetry_1
_geom_angle_site_symmetry_3
O1 C7 N1 122.86(11) . .
O1 C7 C8 121.64(11) . .
N1 C7 C8 115.49(10) . .
C7 C8 H8A 109.5 . .
C7 C8 H8B 109.5 . .
H8A C8 H8B 109.5 . .
C7 C8 H8C 109.5 . .
H8A C8 H8C 109.5 . .
H8B C8 H8C 109.5 . .
C1B N1 C7 127.7(15) . .
C1B N1 C1A 3.4(13) . .
C7 N1 C1A 125.3(3) . .
C1B N1 H1N 115.1(18) . .
C7 N1 H1N 117.1(10) . .
C1A N1 H1N 117.5(10) . .
C2A C1A C6A 118.1(2) . .
C2A C1A N1 118.6(3) . .
C6A C1A N1 123.3(4) . .
F1A C2A C1A 117.5(2) . .
F1A C2A C3A 119.2(3) . .
C1A C2A C3A 123.2(2) . .
C2A C3A C4A 117.9(3) . .
C2A C3A H3A 121.1 . .
C4A C3A H3A 121.1 . .
C5A C4A C3A 119.7(3) . .
C5A C4A H4A 120.1 . .
C3A C4A H4A 120.1 . .
C6A C5A C4A 121.7(3) . .
C6A C5A H5A 119.1 . .
C4A C5A H5A 119.1 . .
C5A C6A C1A 119.3(3) . .
C5A C6A H6A 120.3 . .
C1A C6A H6A 120.3 . .
N1 C1B C2B 125(2) . .
N1 C1B C6B 119.8(17) . .
C2B C1B C6B 114.2(14) . .
C1B C2B F1B 119.9(15) . .
C1B C2B C3B 127.3(15) . .
F1B C2B C3B 112.8(14) . .
C4B C3B C2B 113.3(15) . .
C4B C3B H3B 123.4 . .
C2B C3B H3B 123.4 . .
C5B C4B C3B 119.9(16) . .
C5B C4B H4B 120.1 . .
C3B C4B H4B 120.1 . .
C6B C5B C4B 124.2(17) . .
C6B C5B H5B 117.9 . .
C4B C5B H5B 117.9 . .
C5B C6B C1B 120.7(16) . .
C5B C6B H6B 119.6 . .
C1B C6B H6B 119.6 . .

loop_
_geom_bond_atom_site_label_1
_geom_bond_atom_site_label_2
_geom_bond_distance
_geom_bond_site_symmetry_2
C7 O1 1.2291(14) .
C7 N1 1.3469(14) .
C7 C8 1.5040(17) .
C8 H8A 0.9800 .
C8 H8B 0.9800 .
C8 H8C 0.9800 .
N1 C1B 1.25(2) .
N1 C1A 1.444(3) .
N1 H1N 0.877(13) .
C1A C2A 1.380(4) .
C1A C6A 1.399(4) .
C2A F1A 1.372(3) .
C2A C3A 1.384(2) .
C3A C4A 1.390(3) .
C3A H3A 0.9500 .
C4A C5A 1.384(4) .
C4A H4A 0.9500 .
C5A C6A 1.377(4) .
C5A H5A 0.9500 .
C6A H6A 0.9500 .
C1B C2B 1.332(17) .
C1B C6B 1.432(19) .
C2B F1B 1.396(14) .
C2B C3B 1.443(17) .
C3B C4B 1.409(18) .
C3B H3B 0.9500 .
C4B C5B 1.355(15) .
C4B H4B 0.9500 .
C5B C6B 1.323(14) .
C5B H5B 0.9500 .
C6B H6B 0.9500 .

loop_
_geom_hbond_atom_site_label_D
_geom_hbond_atom_site_label_H
_geom_hbond_atom_site_label_A
_geom_hbond_distance_DH
_geom_hbond_distance_HA
_geom_hbond_distance_DA
_geom_hbond_angle_DHA
_geom_hbond_site_symmetry_A
N1 H1N O1 0.877(13) 1.984(13) 2.8540(13) 170.9(15) 8_665
